data_4076006
loop_
_publ_author_name
'Gottschling, Stephen E.'
'Milnes, Kaarina K.'
'Jennings, Michael C.'
'Baines, Kim M.'

_publ_section_title
;
 Addition of a Cyclopropyl Alkyne to Tetramesityldisilene:&#x00A0;
 Evidence for a Biradical Intermediate and Formation of a Stable
 1,2-Disilacyclohepta-3,4-diene
;
_journal_issue 16
_journal_name_full Organometallics
_journal_page_first 3811
_journal_paper_doi 10.1021/om0504250
_journal_volume 24
_journal_year 2005
_chemical_formula_sum 'C49 H58 O Si2'
_chemical_formula_weight 719.13
_chemical_name_systematic
; 
1,1,2,2-Tetramesityl-6-methoxy-5-methyl-7-phenyl-1,2-disilacyclohepta-3,4-diene
;
_space_group_IT_number 2
_symmetry_cell_setting triclinic
_symmetry_space_group_name_Hall '-P 1'
_symmetry_space_group_name_H-M 'P -1'
_atom_sites_solution_hydrogens geom
_atom_sites_solution_primary direct
_atom_sites_solution_secondary difmap
_audit_creation_method SHELXL-97
_cell_angle_alpha 74.628(3)
_cell_angle_beta 74.146(3)
_cell_angle_gamma 77.839(2)
_cell_formula_units_Z 4
_cell_length_a 15.9840(8)
_cell_length_b 16.6589(7)
_cell_length_c 17.1723(6)
_cell_measurement_temperature 295(2)
_cell_volume 4193.9(3)
_computing_cell_refinement 'Nonius DENZO'
_computing_data_collection 'Nonius COLLECT'
_computing_data_reduction 'Nonius DENZO'
_computing_molecular_graphics 'Bruker SHELXTL'
_computing_publication_material 'Bruker SHELXTL'
_computing_structure_refinement 'SHELXL-97 (Sheldrick, 1997)'
_computing_structure_solution 'SHELXS-97 (Sheldrick, 1990)'
_diffrn_ambient_temperature 295(2)
_diffrn_measured_fraction_theta_full 0.996
_diffrn_measured_fraction_theta_max 0.996
_diffrn_measurement_device_type 'Nonius Kappa-CCD'
_diffrn_measurement_method 'phi/omega scans'
_diffrn_radiation_monochromator graphite
_diffrn_radiation_source 'fine-focus sealed tube'
_diffrn_radiation_type MoK\a
_diffrn_radiation_wavelength 0.71073
_diffrn_reflns_av_R_equivalents 0.064
_diffrn_reflns_av_sigmaI/netI 0.1486
_diffrn_reflns_limit_h_max 18
_diffrn_reflns_limit_h_min -19
_diffrn_reflns_limit_k_max 19
_diffrn_reflns_limit_k_min -15
_diffrn_reflns_limit_l_max 20
_diffrn_reflns_limit_l_min -20
_diffrn_reflns_number 32293
_diffrn_reflns_theta_full 25.00
_diffrn_reflns_theta_max 25.00
_diffrn_reflns_theta_min 1.74
_exptl_absorpt_coefficient_mu 0.119
_exptl_absorpt_correction_T_max 0.9852
_exptl_absorpt_correction_T_min 0.9105
_exptl_absorpt_correction_type integration
_exptl_crystal_colour colourless
_exptl_crystal_density_diffrn 1.139
_exptl_crystal_density_method 'not measured'
_exptl_crystal_description plate
_exptl_crystal_F_000 1552
_exptl_crystal_size_max 0.80
_exptl_crystal_size_mid 0.31
_exptl_crystal_size_min 0.13
_refine_diff_density_max 0.554
_refine_diff_density_min -0.464
_refine_diff_density_rms 0.063
_refine_ls_extinction_method none
_refine_ls_goodness_of_fit_ref 1.027
_refine_ls_hydrogen_treatment mixed
_refine_ls_matrix_type full
_refine_ls_number_parameters 817
_refine_ls_number_reflns 14711
_refine_ls_number_restraints 0
_refine_ls_restrained_S_all 1.027
_refine_ls_R_factor_all 0.1903
_refine_ls_R_factor_gt 0.0781
_refine_ls_shift/su_max 0.002
_refine_ls_shift/su_mean 0.000
_refine_ls_structure_factor_coef Fsqd
_refine_ls_weighting_details 'calc w=1/[\s^2^(Fo^2^)+(0.1246P)^2^+0.0000P] where P=(Fo^2^+2Fc^2^)/3'
_refine_ls_weighting_scheme calc
_refine_ls_wR_factor_gt 0.2008
_refine_ls_wR_factor_ref 0.2526
_reflns_number_gt 6664
_reflns_number_total 14711
_reflns_threshold_expression >2sigma(I)
_cod_data_source_file om0504250si20050527_121006.cif
_cod_data_source_block 04037
_cod_depositor_comments
;
The following automatic conversions were performed:

'_symmetry_cell_setting' value 'Triclinic' changed to 'triclinic'
according to /home/saulius/struct/CIF-dictionaries/cif_core.dic
dictionary named 'cif_core.dic' version 2.4.1 from 2010-06-29.

Automatic conversion script
Id: cif_fix_values 1715 2011-07-08 13:25:40Z adriana 
;
_cod_original_sg_symbol_H-M P-1
_cod_database_code 4076006

loop_
_symmetry_equiv_pos_as_xyz
'x, y, z'
'-x, -y, -z'

loop_
_atom_site_label
_atom_site_type_symbol
_atom_site_fract_x
_atom_site_fract_y
_atom_site_fract_z
_atom_site_U_iso_or_equiv
_atom_site_adp_type
_atom_site_occupancy
_atom_site_symmetry_multiplicity
_atom_site_calc_flag
_atom_site_refinement_flags
Si1A Si 0.37742(9) 0.00877(8) 0.25526(8) 0.0421(4) Uani 1 1 d .
Si2A Si 0.39194(9) 0.16197(8) 0.23799(7) 0.0379(4) Uani 1 1 d .
C1A C 0.4952(3) -0.0434(3) 0.2410(3) 0.0486(13) Uani 1 1 d .
H1AA H 0.5154 -0.0885 0.2150 0.058 Uiso 1 1 calc R
C2A C 0.5474(3) -0.0133(3) 0.2692(3) 0.0454(12) Uani 1 1 d .
C3A C 0.5782(3) 0.0338(3) 0.3003(3) 0.0481(13) Uani 1 1 d .
C4A C 0.6032(4) 0.0064(3) 0.3831(3) 0.0664(16) Uani 1 1 d .
H4AA H 0.6014 -0.0528 0.4040 0.100 Uiso 1 1 calc R
H4AB H 0.5625 0.0370 0.4215 0.100 Uiso 1 1 calc R
H4AC H 0.6615 0.0177 0.3764 0.100 Uiso 1 1 calc R
C5A C 0.5772(3) 0.1264(3) 0.2571(3) 0.0455(12) Uani 1 1 d .
H5AA H 0.5886 0.1327 0.1969 0.055 Uiso 1 1 calc R
O6A O 0.6423(2) 0.1593(2) 0.2769(2) 0.0599(10) Uani 1 1 d .
C7A C 0.7276(4) 0.1413(4) 0.2276(4) 0.090(2) Uani 1 1 d .
H7AA H 0.7685 0.1647 0.2439 0.135 Uiso 1 1 calc R
H7AB H 0.7278 0.1657 0.1702 0.135 Uiso 1 1 calc R
H7AC H 0.7445 0.0815 0.2352 0.135 Uiso 1 1 calc R
C8A C 0.4857(3) 0.1738(3) 0.2890(3) 0.0421(12) Uani 1 1 d .
H8AA H 0.4682 0.1480 0.3482 0.050 Uiso 1 1 calc R
C11A C 0.2997(2) -0.02408(19) 0.36378(15) 0.0435(12) Uani 1 1 d G
C12A C 0.32731(17) -0.07185(19) 0.43441(19) 0.0470(13) Uani 1 1 d G
C13A C 0.2662(2) -0.08950(19) 0.50939(15) 0.0537(14) Uani 1 1 d G
H13A H 0.2847 -0.1215 0.5566 0.064 Uiso 1 1 calc R
C14A C 0.1774(2) -0.0594(2) 0.51376(16) 0.0628(15) Uani 1 1 d G
C15A C 0.14979(17) -0.0116(2) 0.4431(2) 0.0609(15) Uani 1 1 d G
H15A H 0.0904 0.0086 0.4461 0.073 Uiso 1 1 calc R
C16A C 0.2109(2) 0.00604(19) 0.36815(17) 0.0474(13) Uani 1 1 d G
C17A C 0.4204(4) -0.1090(3) 0.4384(3) 0.0646(16) Uani 1 1 d .
H17A H 0.4585 -0.0945 0.3845 0.097 Uiso 1 1 calc R
H17B H 0.4248 -0.1691 0.4561 0.097 Uiso 1 1 calc R
H17C H 0.4375 -0.0871 0.4772 0.097 Uiso 1 1 calc R
C18A C 0.1083(4) -0.0806(5) 0.5972(3) 0.100(2) Uani 1 1 d .
H18A H 0.1378 -0.1138 0.6396 0.150 Uiso 1 1 calc R
H18B H 0.0676 -0.1117 0.5904 0.150 Uiso 1 1 calc R
H18C H 0.0771 -0.0293 0.6130 0.150 Uiso 1 1 calc R
C19A C 0.1728(3) 0.0544(3) 0.2949(3) 0.0552(14) Uani 1 1 d .
H19A H 0.1103 0.0687 0.3133 0.083 Uiso 1 1 calc R
H19B H 0.1853 0.0204 0.2548 0.083 Uiso 1 1 calc R
H19C H 0.1987 0.1050 0.2701 0.083 Uiso 1 1 calc R
C21A C 0.27390(15) 0.20493(19) 0.29885(15) 0.0406(12) Uani 1 1 d G
C22A C 0.25629(18) 0.18771(18) 0.38501(15) 0.0417(12) Uani 1 1 d G
C23A C 0.1744(2) 0.2173(2) 0.43000(12) 0.0502(13) Uani 1 1 d G
H23A H 0.1626 0.2058 0.4876 0.060 Uiso 1 1 calc R
C24A C 0.11006(16) 0.2642(2) 0.38883(17) 0.0541(14) Uani 1 1 d G
C25A C 0.12767(17) 0.28140(19) 0.30267(18) 0.0502(13) Uani 1 1 d G
H25A H 0.0846 0.3127 0.2751 0.060 Uiso 1 1 calc R
C26A C 0.20959(19) 0.25177(19) 0.25768(12) 0.0402(12) Uani 1 1 d G
C27A C 0.3134(3) 0.1302(3) 0.4397(3) 0.0465(13) Uani 1 1 d .
H27A H 0.3690 0.1113 0.4060 0.070 Uiso 1 1 calc R
H27B H 0.2850 0.0826 0.4715 0.070 Uiso 1 1 calc R
H27C H 0.3227 0.1601 0.4766 0.070 Uiso 1 1 calc R
C28A C 0.0190(4) 0.2995(4) 0.4366(3) 0.085(2) Uani 1 1 d .
H28A H 0.0163 0.2832 0.4951 0.127 Uiso 1 1 calc R
H28B H -0.0259 0.2775 0.4247 0.127 Uiso 1 1 calc R
H28C H 0.0100 0.3598 0.4197 0.127 Uiso 1 1 calc R
C29A C 0.2133(3) 0.2691(3) 0.1656(3) 0.0549(14) Uani 1 1 d .
H29A H 0.1595 0.3028 0.1545 0.082 Uiso 1 1 calc R
H29B H 0.2211 0.2168 0.1491 0.082 Uiso 1 1 calc R
H29C H 0.2618 0.2987 0.1349 0.082 Uiso 1 1 calc R
C31A C 0.3352(2) -0.03867(18) 0.18205(17) 0.0446(12) Uani 1 1 d G
C32A C 0.3356(2) -0.12524(18) 0.20588(16) 0.0492(13) Uani 1 1 d G
C33A C 0.3068(2) -0.16594(15) 0.1593(2) 0.0549(14) Uani 1 1 d G
H33A H 0.3071 -0.2239 0.1753 0.066 Uiso 1 1 calc R
C34A C 0.2776(2) -0.1201(2) 0.08890(19) 0.0592(15) Uani 1 1 d G
C35A C 0.2772(2) -0.0335(2) 0.06506(16) 0.0539(14) Uani 1 1 d G
H35A H 0.2577 -0.0028 0.0180 0.065 Uiso 1 1 calc R
C36A C 0.3060(2) 0.00720(15) 0.11164(18) 0.0454(12) Uani 1 1 d G
C37A C 0.3689(4) -0.1838(3) 0.2788(3) 0.0653(16) Uani 1 1 d .
H37A H 0.3879 -0.1516 0.3079 0.098 Uiso 1 1 calc R
H37B H 0.4174 -0.2239 0.2590 0.098 Uiso 1 1 calc R
H37C H 0.3224 -0.2130 0.3158 0.098 Uiso 1 1 calc R
C38A C 0.2469(4) -0.1658(4) 0.0366(3) 0.0819(19) Uani 1 1 d .
H38A H 0.2509 -0.2249 0.0618 0.123 Uiso 1 1 calc R
H38B H 0.2836 -0.1578 -0.0185 0.123 Uiso 1 1 calc R
H38C H 0.1870 -0.1432 0.0342 0.123 Uiso 1 1 calc R
C39A C 0.2968(4) 0.1003(3) 0.0808(3) 0.0700(17) Uani 1 1 d .
H39A H 0.2753 0.1157 0.0311 0.105 Uiso 1 1 calc R
H39B H 0.3531 0.1182 0.0692 0.105 Uiso 1 1 calc R
H39C H 0.2562 0.1269 0.1224 0.105 Uiso 1 1 calc R
C41A C 0.4303(2) 0.23151(18) 0.12603(14) 0.0424(12) Uani 1 1 d G
C42A C 0.4132(2) 0.31882(18) 0.11242(17) 0.0471(13) Uani 1 1 d G
C43A C 0.4468(2) 0.36759(14) 0.0351(2) 0.0593(15) Uani 1 1 d G
H43A H 0.4354 0.4260 0.0260 0.071 Uiso 1 1 calc R
C44A C 0.4974(2) 0.3290(2) -0.02854(16) 0.0708(17) Uani 1 1 d G
C45A C 0.5144(2) 0.2417(2) -0.01493(16) 0.0632(16) Uani 1 1 d G
H45A H 0.5483 0.2159 -0.0575 0.076 Uiso 1 1 calc R
C46A C 0.4809(2) 0.19296(14) 0.06235(18) 0.0477(13) Uani 1 1 d G
C47A C 0.3570(3) 0.3728(3) 0.1719(3) 0.0526(14) Uani 1 1 d .
H47A H 0.3348 0.3371 0.2244 0.079 Uiso 1 1 calc R
H47B H 0.3087 0.4061 0.1495 0.079 Uiso 1 1 calc R
H47C H 0.3920 0.4092 0.1795 0.079 Uiso 1 1 calc R
C48A C 0.5344(5) 0.3834(4) -0.1139(4) 0.124(3) Uani 1 1 d .
H48A H 0.5167 0.4419 -0.1125 0.186 Uiso 1 1 calc R
H48B H 0.5122 0.3712 -0.1554 0.186 Uiso 1 1 calc R
H48C H 0.5975 0.3711 -0.1269 0.186 Uiso 1 1 calc R
C49A C 0.5108(4) 0.0996(3) 0.0678(3) 0.0574(15) Uani 1 1 d .
H49A H 0.5454 0.0905 0.0147 0.086 Uiso 1 1 calc R
H49B H 0.4603 0.0711 0.0837 0.086 Uiso 1 1 calc R
H49C H 0.5456 0.0778 0.1085 0.086 Uiso 1 1 calc R
C81A C 0.4894(2) 0.26675(15) 0.2838(2) 0.0456(13) Uani 1 1 d G
C82A C 0.4394(2) 0.3035(2) 0.34891(17) 0.0545(14) Uani 1 1 d G
H82A H 0.4033 0.2726 0.3937 0.065 Uiso 1 1 calc R
C83A C 0.4435(2) 0.3866(2) 0.3470(2) 0.0672(16) Uani 1 1 d G
H83A H 0.4101 0.4112 0.3906 0.081 Uiso 1 1 calc R
C84A C 0.4976(3) 0.43283(16) 0.2800(2) 0.0712(17) Uani 1 1 d G
H84A H 0.5003 0.4884 0.2787 0.085 Uiso 1 1 calc R
C85A C 0.5475(2) 0.3961(2) 0.2149(2) 0.0684(16) Uani 1 1 d G
H85A H 0.5837 0.4270 0.1701 0.082 Uiso 1 1 calc R
C86A C 0.5434(2) 0.3130(2) 0.21679(17) 0.0515(13) Uani 1 1 d G
H86A H 0.5769 0.2884 0.1732 0.062 Uiso 1 1 calc R
Si1B Si 0.84922(9) 0.75039(8) 0.17690(7) 0.0428(4) Uani 1 1 d .
Si2B Si 0.83756(9) 0.59559(8) 0.23961(7) 0.0410(4) Uani 1 1 d .
C1B C 0.7312(3) 0.7995(3) 0.1990(3) 0.0500(13) Uani 1 1 d .
H1BA H 0.7097 0.8459 0.1621 0.060 Uiso 1 1 calc R
C2B C 0.6804(3) 0.7664(3) 0.2681(3) 0.0460(13) Uani 1 1 d .
C3B C 0.6493(3) 0.7146(3) 0.3370(3) 0.0491(13) Uani 1 1 d .
C4B C 0.6278(4) 0.7358(3) 0.4222(3) 0.0656(16) Uani 1 1 d .
H4BA H 0.6307 0.7943 0.4155 0.098 Uiso 1 1 calc R
H4BB H 0.6696 0.7020 0.4532 0.098 Uiso 1 1 calc R
H4BC H 0.5697 0.7244 0.4516 0.098 Uiso 1 1 calc R
C5B C 0.6487(3) 0.6252(3) 0.3341(3) 0.0533(14) Uani 1 1 d .
H5BA H 0.6352 0.6237 0.2822 0.064 Uiso 1 1 calc R
O6B O 0.5860(3) 0.5865(2) 0.4039(2) 0.0688(11) Uani 1 1 d .
C7B C 0.4981(4) 0.6140(4) 0.3957(4) 0.094(2) Uani 1 1 d .
H7BA H 0.4589 0.5871 0.4441 0.141 Uiso 1 1 calc R
H7BB H 0.4912 0.5998 0.3474 0.141 Uiso 1 1 calc R
H7BC H 0.4847 0.6740 0.3900 0.141 Uiso 1 1 calc R
C8B C 0.7407(3) 0.5746(3) 0.3400(3) 0.0462(13) Uani 1 1 d .
H8BA H 0.7572 0.5939 0.3822 0.055 Uiso 1 1 calc R
C11B C 0.92657(18) 0.78210(19) 0.23106(17) 0.0421(12) Uani 1 1 d G
C12B C 0.89823(17) 0.82696(19) 0.29355(18) 0.0477(13) Uani 1 1 d G
C13B C 0.9588(2) 0.84244(19) 0.33044(16) 0.0537(14) Uani 1 1 d G
H13B H 0.9398 0.8724 0.3723 0.064 Uiso 1 1 calc R
C14B C 1.0477(2) 0.8131(2) 0.30484(19) 0.0593(15) Uani 1 1 d G
C15B C 1.07606(16) 0.7682(2) 0.2424(2) 0.0563(14) Uani 1 1 d G
H15B H 1.1355 0.7486 0.2252 0.068 Uiso 1 1 calc R
C16B C 1.0155(2) 0.75273(19) 0.20546(16) 0.0453(12) Uani 1 1 d G
C17B C 0.8045(4) 0.8632(3) 0.3269(3) 0.0670(16) Uani 1 1 d .
H17D H 0.8025 0.8912 0.3697 0.100 Uiso 1 1 calc R
H17E H 0.7693 0.8187 0.3495 0.100 Uiso 1 1 calc R
H17F H 0.7820 0.9028 0.2829 0.100 Uiso 1 1 calc R
C18B C 1.1153(4) 0.8280(4) 0.3467(3) 0.083(2) Uani 1 1 d .
H18D H 1.0857 0.8597 0.3883 0.125 Uiso 1 1 calc R
H18E H 1.1581 0.8589 0.3058 0.125 Uiso 1 1 calc R
H18F H 1.1441 0.7748 0.3722 0.125 Uiso 1 1 calc R
C19B C 1.0545(3) 0.7099(3) 0.1341(3) 0.0569(14) Uani 1 1 d .
H19D H 1.1170 0.6958 0.1280 0.085 Uiso 1 1 calc R
H19E H 1.0421 0.7470 0.0840 0.085 Uiso 1 1 calc R
H19F H 1.0294 0.6594 0.1446 0.085 Uiso 1 1 calc R
C21B C 0.95188(16) 0.55865(19) 0.27217(18) 0.0437(12) Uani 1 1 d G
C22B C 0.95869(18) 0.5759(2) 0.34490(17) 0.0457(13) Uani 1 1 d G
C23B C 1.0376(2) 0.5511(2) 0.37014(16) 0.0583(15) Uani 1 1 d G
H23B H 1.0421 0.5627 0.4188 0.070 Uiso 1 1 calc R
C24B C 1.10963(18) 0.5091(2) 0.3227(2) 0.0636(15) Uani 1 1 d G
C25B C 1.10283(17) 0.4918(2) 0.24992(19) 0.0584(15) Uani 1 1 d G
H25B H 1.1511 0.4637 0.2181 0.070 Uiso 1 1 calc R
C26B C 1.0240(2) 0.5166(2) 0.22468(15) 0.0478(13) Uani 1 1 d G
C27B C 0.8915(3) 0.6296(3) 0.3987(3) 0.0555(14) Uani 1 1 d .
H27D H 0.8382 0.6451 0.3792 0.083 Uiso 1 1 calc R
H27E H 0.9142 0.6795 0.3958 0.083 Uiso 1 1 calc R
H27F H 0.8794 0.5982 0.4551 0.083 Uiso 1 1 calc R
C28B C 1.1976(4) 0.4784(5) 0.3509(4) 0.101(2) Uani 1 1 d .
H28D H 1.1923 0.4948 0.4018 0.152 Uiso 1 1 calc R
H28E H 1.2440 0.5033 0.3089 0.152 Uiso 1 1 calc R
H28F H 1.2108 0.4182 0.3595 0.152 Uiso 1 1 calc R
C29B C 1.0317(3) 0.5007(3) 0.1394(3) 0.0582(15) Uani 1 1 d .
H29D H 1.0890 0.4710 0.1207 0.087 Uiso 1 1 calc R
H29E H 1.0230 0.5535 0.1009 0.087 Uiso 1 1 calc R
H29F H 0.9878 0.4676 0.1430 0.087 Uiso 1 1 calc R
C31B C 0.8935(2) 0.80286(19) 0.05890(14) 0.0470(13) Uani 1 1 d G
C32B C 0.8942(2) 0.88902(19) 0.04281(17) 0.0490(13) Uani 1 1 d G
C33B C 0.9306(2) 0.93186(16) -0.0366(2) 0.0603(15) Uani 1 1 d G
H33B H 0.9311 0.9895 -0.0474 0.072 Uiso 1 1 calc R
C34B C 0.9661(2) 0.8885(2) -0.09993(14) 0.0634(16) Uani 1 1 d G
C35B C 0.9654(2) 0.8024(2) -0.08384(16) 0.0603(15) Uani 1 1 d G
H35B H 0.9892 0.7734 -0.1262 0.072 Uiso 1 1 calc R
C36B C 0.9290(2) 0.75953(16) -0.00443(19) 0.0513(14) Uani 1 1 d G
C37B C 0.8566(4) 0.9445(3) 0.1053(3) 0.0649(16) Uani 1 1 d .
H37D H 0.8327 0.9107 0.1584 0.097 Uiso 1 1 calc R
H37E H 0.8110 0.9870 0.0870 0.097 Uiso 1 1 calc R
H37F H 0.9024 0.9708 0.1100 0.097 Uiso 1 1 calc R
C38B C 1.0074(4) 0.9365(4) -0.1875(3) 0.086(2) Uani 1 1 d .
H38D H 1.0025 0.9950 -0.1875 0.128 Uiso 1 1 calc R
H38E H 0.9772 0.9310 -0.2266 0.128 Uiso 1 1 calc R
H38F H 1.0684 0.9135 -0.2029 0.128 Uiso 1 1 calc R
C39B C 0.9361(4) 0.6667(3) 0.0040(3) 0.0657(16) Uani 1 1 d .
H39D H 0.9630 0.6529 -0.0491 0.099 Uiso 1 1 calc R
H39E H 0.8784 0.6506 0.0234 0.099 Uiso 1 1 calc R
H39F H 0.9713 0.6370 0.0429 0.099 Uiso 1 1 calc R
C41B C 0.8097(2) 0.52895(18) 0.17173(18) 0.0457(12) Uani 1 1 d G
C42B C 0.8380(2) 0.44272(19) 0.18304(19) 0.0560(14) Uani 1 1 d G
C43B C 0.8181(2) 0.39719(15) 0.1350(2) 0.0622(15) Uani 1 1 d G
H43B H 0.8370 0.3395 0.1426 0.075 Uiso 1 1 calc R
C44B C 0.7699(2) 0.4379(2) 0.0757(2) 0.0643(16) Uani 1 1 d G
C45B C 0.7416(2) 0.5241(2) 0.06441(18) 0.0611(15) Uani 1 1 d G
H45B H 0.7094 0.5514 0.0247 0.073 Uiso 1 1 calc R
C46B C 0.7615(2) 0.56966(15) 0.11241(19) 0.0508(13) Uani 1 1 d G
C47B C 0.8869(4) 0.3876(3) 0.2483(3) 0.0626(15) Uani 1 1 d .
H47D H 0.8988 0.4223 0.2794 0.094 Uiso 1 1 calc R
H47E H 0.9413 0.3590 0.2212 0.094 Uiso 1 1 calc R
H47F H 0.8513 0.3470 0.2851 0.094 Uiso 1 1 calc R
C48B C 0.7484(5) 0.3883(4) 0.0211(4) 0.096(2) Uani 1 1 d .
H48D H 0.7723 0.3300 0.0362 0.144 Uiso 1 1 calc R
H48E H 0.7736 0.4105 -0.0362 0.144 Uiso 1 1 calc R
H48F H 0.6857 0.3937 0.0294 0.144 Uiso 1 1 calc R
C49B C 0.7215(4) 0.6611(3) 0.0977(3) 0.0605(15) Uani 1 1 d .
H49D H 0.6913 0.6736 0.0536 0.091 Uiso 1 1 calc R
H49E H 0.7671 0.6955 0.0825 0.091 Uiso 1 1 calc R
H49F H 0.6806 0.6724 0.1474 0.091 Uiso 1 1 calc R
C81B C 0.7366(2) 0.48080(17) 0.3755(2) 0.0534(14) Uani 1 1 d G
C82B C 0.7783(2) 0.4396(2) 0.4395(2) 0.0670(16) Uani 1 1 d G
H82B H 0.8112 0.4682 0.4572 0.080 Uiso 1 1 calc R
C83B C 0.7709(3) 0.3558(2) 0.4771(2) 0.095(2) Uani 1 1 d G
H83B H 0.7988 0.3282 0.5199 0.114 Uiso 1 1 calc R
C84B C 0.7217(3) 0.31308(17) 0.4506(3) 0.102(2) Uani 1 1 d G
H84B H 0.7168 0.2570 0.4757 0.123 Uiso 1 1 calc R
C85B C 0.6800(3) 0.3542(3) 0.3865(3) 0.092(2) Uani 1 1 d G
H85B H 0.6472 0.3257 0.3688 0.110 Uiso 1 1 calc R
C86B C 0.6875(2) 0.4381(3) 0.3490(2) 0.0661(16) Uani 1 1 d G
H86B H 0.6596 0.4657 0.3061 0.079 Uiso 1 1 calc R

loop_
_atom_site_aniso_label
_atom_site_aniso_U_11
_atom_site_aniso_U_22
_atom_site_aniso_U_33
_atom_site_aniso_U_23
_atom_site_aniso_U_13
_atom_site_aniso_U_12
Si1A 0.0425(9) 0.0419(9) 0.0433(8) -0.0127(6) -0.0116(6) -0.0030(7)
Si2A 0.0362(9) 0.0379(8) 0.0384(7) -0.0099(6) -0.0096(6) 0.0005(6)
C1A 0.049(4) 0.042(3) 0.056(3) -0.015(2) -0.015(3) 0.000(3)
C2A 0.034(3) 0.043(3) 0.053(3) -0.011(2) -0.009(2) 0.004(2)
C3A 0.045(3) 0.044(3) 0.058(3) -0.019(3) -0.020(3) 0.007(3)
C4A 0.074(5) 0.063(4) 0.067(4) -0.011(3) -0.035(3) -0.002(3)
C5A 0.036(3) 0.049(3) 0.053(3) -0.011(2) -0.014(2) -0.004(3)
O6A 0.040(2) 0.063(2) 0.080(2) -0.0171(19) -0.0171(19) -0.0073(19)
C7A 0.038(4) 0.120(6) 0.108(5) -0.021(4) -0.013(4) -0.015(4)
C8A 0.047(3) 0.037(3) 0.041(3) -0.006(2) -0.011(2) -0.006(2)
C11A 0.052(4) 0.040(3) 0.042(3) -0.012(2) -0.011(2) -0.009(3)
C12A 0.057(4) 0.045(3) 0.044(3) -0.012(2) -0.013(3) -0.013(3)
C13A 0.059(4) 0.054(4) 0.050(3) -0.014(3) -0.012(3) -0.010(3)
C14A 0.068(5) 0.063(4) 0.055(4) -0.017(3) -0.003(3) -0.017(3)
C15A 0.051(4) 0.069(4) 0.062(4) -0.013(3) -0.008(3) -0.016(3)
C16A 0.047(4) 0.044(3) 0.052(3) -0.013(2) -0.011(3) -0.003(3)
C17A 0.066(4) 0.068(4) 0.053(3) -0.001(3) -0.021(3) -0.002(3)
C18A 0.090(6) 0.134(7) 0.057(4) -0.008(4) 0.014(4) -0.036(5)
C19A 0.043(4) 0.056(4) 0.070(3) -0.017(3) -0.018(3) -0.007(3)
C21A 0.042(3) 0.035(3) 0.043(3) -0.011(2) -0.009(2) -0.001(2)
C22A 0.051(4) 0.038(3) 0.036(3) -0.006(2) -0.012(2) -0.007(2)
C23A 0.046(4) 0.057(3) 0.041(3) -0.014(2) -0.006(3) 0.002(3)
C24A 0.035(3) 0.062(4) 0.062(3) -0.024(3) 0.003(3) -0.004(3)
C25A 0.040(3) 0.055(3) 0.054(3) -0.016(3) -0.013(3) 0.003(3)
C26A 0.035(3) 0.041(3) 0.043(3) -0.008(2) -0.012(2) 0.003(2)
C27A 0.052(4) 0.043(3) 0.041(3) -0.009(2) -0.010(2) -0.002(3)
C28A 0.060(5) 0.103(5) 0.079(4) -0.034(4) -0.003(3) 0.014(4)
C29A 0.051(4) 0.062(4) 0.052(3) -0.011(3) -0.024(3) 0.003(3)
C31A 0.044(3) 0.041(3) 0.050(3) -0.018(2) -0.007(2) -0.003(2)
C32A 0.045(3) 0.055(4) 0.047(3) -0.020(3) -0.010(2) 0.001(3)
C33A 0.052(4) 0.056(4) 0.057(3) -0.020(3) -0.005(3) -0.011(3)
C34A 0.048(4) 0.079(4) 0.058(3) -0.034(3) -0.005(3) -0.012(3)
C35A 0.052(4) 0.062(4) 0.050(3) -0.015(3) -0.015(3) -0.005(3)
C36A 0.045(3) 0.049(3) 0.045(3) -0.013(2) -0.011(2) -0.008(3)
C37A 0.081(5) 0.040(3) 0.077(4) -0.011(3) -0.026(3) -0.005(3)
C38A 0.098(6) 0.089(5) 0.081(4) -0.031(4) -0.034(4) -0.028(4)
C39A 0.082(5) 0.067(4) 0.073(4) -0.017(3) -0.037(3) -0.009(3)
C41A 0.036(3) 0.048(3) 0.043(3) -0.013(2) -0.007(2) -0.005(2)
C42A 0.046(3) 0.044(3) 0.048(3) -0.006(2) -0.013(2) -0.003(3)
C43A 0.058(4) 0.049(3) 0.059(3) 0.000(3) -0.012(3) 0.001(3)
C44A 0.064(4) 0.072(4) 0.052(3) 0.010(3) 0.000(3) -0.005(3)
C45A 0.069(4) 0.055(4) 0.047(3) -0.005(3) 0.000(3) 0.003(3)
C46A 0.047(3) 0.049(3) 0.039(3) -0.007(2) -0.004(2) 0.000(3)
C47A 0.054(4) 0.042(3) 0.059(3) -0.009(2) -0.019(3) 0.004(3)
C48A 0.153(8) 0.093(6) 0.066(4) 0.016(4) 0.029(4) -0.002(5)
C49A 0.058(4) 0.062(4) 0.046(3) -0.017(3) 0.001(3) -0.005(3)
C81A 0.040(3) 0.048(3) 0.051(3) -0.010(3) -0.017(2) -0.004(3)
C82A 0.068(4) 0.043(3) 0.056(3) -0.017(3) -0.012(3) -0.011(3)
C83A 0.072(5) 0.062(4) 0.070(4) -0.020(3) -0.014(3) -0.012(3)
C84A 0.081(5) 0.056(4) 0.094(4) -0.028(4) -0.035(4) -0.011(3)
C85A 0.068(5) 0.056(4) 0.078(4) -0.003(3) -0.019(3) -0.015(3)
C86A 0.046(4) 0.044(3) 0.064(3) -0.011(3) -0.012(3) -0.007(3)
Si1B 0.0449(9) 0.0434(9) 0.0399(7) -0.0125(6) -0.0099(6) -0.0020(7)
Si2B 0.0407(9) 0.0405(8) 0.0421(8) -0.0143(6) -0.0099(6) 0.0001(6)
C1B 0.057(4) 0.040(3) 0.050(3) -0.010(2) -0.012(3) -0.003(3)
C2B 0.041(3) 0.039(3) 0.057(3) -0.019(3) -0.014(3) 0.009(3)
C3B 0.046(4) 0.043(3) 0.054(3) -0.015(3) -0.005(3) -0.001(3)
C4B 0.071(4) 0.067(4) 0.054(3) -0.026(3) 0.003(3) -0.005(3)
C5B 0.043(4) 0.053(4) 0.058(3) -0.014(3) -0.006(3) -0.001(3)
O6B 0.045(3) 0.056(2) 0.085(3) -0.0074(19) 0.009(2) -0.006(2)
C7B 0.039(4) 0.098(5) 0.140(6) -0.043(5) -0.004(4) -0.001(4)
C8B 0.050(4) 0.041(3) 0.044(3) -0.010(2) -0.008(2) -0.002(3)
C11B 0.049(3) 0.042(3) 0.034(3) -0.007(2) -0.008(2) -0.007(2)
C12B 0.058(4) 0.047(3) 0.039(3) -0.013(2) -0.011(2) -0.005(3)
C13B 0.067(4) 0.049(3) 0.049(3) -0.013(2) -0.013(3) -0.015(3)
C14B 0.075(5) 0.056(4) 0.050(3) 0.002(3) -0.018(3) -0.029(3)
C15B 0.053(4) 0.067(4) 0.051(3) -0.013(3) -0.016(3) -0.011(3)
C16B 0.047(4) 0.043(3) 0.046(3) -0.010(2) -0.010(2) -0.007(3)
C17B 0.074(5) 0.064(4) 0.067(4) -0.034(3) -0.012(3) 0.000(3)
C18B 0.088(5) 0.107(5) 0.070(4) -0.018(4) -0.028(4) -0.037(4)
C19B 0.046(4) 0.066(4) 0.062(3) -0.026(3) -0.009(3) -0.004(3)
C21B 0.048(3) 0.036(3) 0.046(3) -0.010(2) -0.013(2) -0.001(2)
C22B 0.046(4) 0.045(3) 0.046(3) -0.009(2) -0.012(2) -0.008(3)
C23B 0.058(4) 0.069(4) 0.056(3) -0.018(3) -0.023(3) -0.008(3)
C24B 0.045(4) 0.078(4) 0.070(4) -0.014(3) -0.024(3) -0.003(3)
C25B 0.043(4) 0.061(4) 0.069(4) -0.021(3) -0.013(3) 0.005(3)
C26B 0.041(3) 0.045(3) 0.059(3) -0.020(2) -0.012(3) 0.002(3)
C27B 0.066(4) 0.053(3) 0.050(3) -0.020(3) -0.014(3) -0.003(3)
C28B 0.064(5) 0.136(7) 0.113(5) -0.044(5) -0.041(4) 0.013(4)
C29B 0.054(4) 0.064(4) 0.058(3) -0.031(3) -0.008(3) 0.003(3)
C31B 0.044(3) 0.055(4) 0.042(3) -0.010(2) -0.010(2) -0.007(3)
C32B 0.054(4) 0.053(4) 0.041(3) -0.007(2) -0.012(2) -0.012(3)
C33B 0.072(4) 0.063(4) 0.048(3) -0.006(3) -0.018(3) -0.020(3)
C34B 0.049(4) 0.087(5) 0.047(3) 0.001(3) -0.013(3) -0.013(3)
C35B 0.057(4) 0.080(4) 0.041(3) -0.015(3) -0.007(3) -0.009(3)
C36B 0.057(4) 0.064(4) 0.036(3) -0.018(3) -0.012(2) -0.006(3)
C37B 0.089(5) 0.051(4) 0.056(3) -0.009(3) -0.021(3) -0.011(3)
C38B 0.075(5) 0.128(6) 0.046(3) -0.002(3) -0.002(3) -0.037(4)
C39B 0.074(5) 0.072(4) 0.054(3) -0.028(3) -0.008(3) -0.008(3)
C41B 0.038(3) 0.045(3) 0.053(3) -0.017(2) -0.003(2) -0.007(2)
C42B 0.052(4) 0.049(4) 0.069(4) -0.031(3) -0.007(3) -0.001(3)
C43B 0.053(4) 0.054(4) 0.083(4) -0.033(3) -0.004(3) -0.008(3)
C44B 0.060(4) 0.075(4) 0.065(4) -0.038(3) 0.007(3) -0.025(3)
C45B 0.056(4) 0.081(4) 0.058(3) -0.029(3) -0.011(3) -0.021(3)
C46B 0.051(4) 0.061(4) 0.046(3) -0.017(3) -0.012(3) -0.012(3)
C47B 0.055(4) 0.050(4) 0.083(4) -0.019(3) -0.018(3) -0.002(3)
C48B 0.103(6) 0.115(6) 0.100(5) -0.067(4) -0.014(4) -0.036(5)
C49B 0.063(4) 0.068(4) 0.057(3) -0.019(3) -0.029(3) 0.002(3)
C81B 0.043(4) 0.046(3) 0.064(3) -0.012(3) -0.003(3) -0.002(3)
C82B 0.071(5) 0.050(4) 0.069(4) 0.002(3) -0.017(3) -0.002(3)
C83B 0.089(6) 0.062(5) 0.103(5) 0.017(4) -0.019(4) 0.007(4)
C84B 0.098(7) 0.050(5) 0.135(7) -0.007(4) 0.007(5) -0.021(4)
C85B 0.077(5) 0.063(5) 0.132(6) -0.029(4) -0.003(4) -0.018(4)
C86B 0.054(4) 0.045(4) 0.092(4) -0.012(3) -0.007(3) -0.010(3)

loop_
_atom_type_symbol
_atom_type_description
_atom_type_scat_dispersion_real
_atom_type_scat_dispersion_imag
_atom_type_scat_source
C C 0.0033 0.0016 'International Tables Vol C Tables 4.2.6.8 and 6.1.1.4'
H H 0.0000 0.0000 'International Tables Vol C Tables 4.2.6.8 and 6.1.1.4'
O O 0.0106 0.0060 'International Tables Vol C Tables 4.2.6.8 and 6.1.1.4'
Si Si 0.0817 0.0704 'International Tables Vol C Tables 4.2.6.8 and 6.1.1.4'

loop_
_geom_angle_atom_site_label_1
_geom_angle_atom_site_label_2
_geom_angle_atom_site_label_3
_geom_angle
C1A Si1A C11A 117.01(18)
C1A Si1A C31A 101.31(18)
C11A Si1A C31A 103.76(15)
C1A Si1A Si2A 102.12(16)
C11A Si1A Si2A 106.53(11)
C31A Si1A Si2A 127.04(11)
C41A Si2A C21A 113.92(13)
C41A Si2A C8A 99.04(17)
C21A Si2A C8A 111.18(16)
C41A Si2A Si1A 119.80(10)
C21A Si2A Si1A 101.11(11)
C8A Si2A Si1A 112.18(14)
C2A C1A Si1A 116.9(4)
C3A C2A C1A 162.5(5)
C2A C3A C4A 124.2(5)
C2A C3A C5A 118.1(4)
C4A C3A C5A 117.2(4)
O6A C5A C3A 109.7(4)
O6A C5A C8A 109.3(4)
C3A C5A C8A 107.9(4)
C7A O6A C5A 113.2(4)
C5A C8A C81A 111.6(4)
C5A C8A Si2A 114.6(3)
C81A C8A Si2A 111.7(3)
C12A C11A C16A 120.0
C12A C11A Si1A 124.86(19)
C16A C11A Si1A 115.11(19)
C11A C12A C13A 120.0
C11A C12A C17A 125.6(3)
C13A C12A C17A 114.4(3)
C14A C13A C12A 120.0
C15A C14A C13A 120.0
C15A C14A C18A 119.7(4)
C13A C14A C18A 120.3(4)
C16A C15A C14A 120.0
C15A C16A C11A 120.0
C15A C16A C19A 115.3(3)
C11A C16A C19A 124.6(3)
C22A C21A C26A 120.0
C22A C21A Si2A 118.26(16)
C26A C21A Si2A 121.74(16)
C21A C22A C23A 120.0
C21A C22A C27A 127.1(3)
C23A C22A C27A 112.5(3)
C24A C23A C22A 120.0
C23A C24A C25A 120.0
C23A C24A C28A 121.4(3)
C25A C24A C28A 118.5(3)
C26A C25A C24A 120.0
C25A C26A C21A 120.0
C25A C26A C29A 112.3(3)
C21A C26A C29A 127.4(3)
C32A C31A C36A 120.0
C32A C31A Si1A 114.67(17)
C36A C31A Si1A 125.33(17)
C33A C32A C31A 120.0
C33A C32A C37A 114.0(3)
C31A C32A C37A 125.9(3)
C32A C33A C34A 120.0
C33A C34A C35A 120.0
C33A C34A C38A 119.8(3)
C35A C34A C38A 120.2(3)
C36A C35A C34A 120.0
C35A C36A C31A 120.0
C35A C36A C39A 113.5(3)
C31A C36A C39A 126.4(3)
C42A C41A C46A 120.0
C42A C41A Si2A 120.22(17)
C46A C41A Si2A 119.55(17)
C43A C42A C41A 120.0
C43A C42A C47A 111.7(3)
C41A C42A C47A 128.2(3)
C44A C43A C42A 120.0
C43A C44A C45A 120.0
C43A C44A C48A 119.7(3)
C45A C44A C48A 120.3(3)
C46A C45A C44A 120.0
C45A C46A C41A 120.0
C45A C46A C49A 112.9(3)
C41A C46A C49A 127.0(3)
C82A C81A C86A 120.0
C82A C81A C8A 118.8(3)
C86A C81A C8A 121.2(3)
C83A C82A C81A 120.0
C82A C83A C84A 120.0
C85A C84A C83A 120.0
C84A C85A C86A 120.0
C85A C86A C81A 120.0
C1B Si1B C11B 116.58(17)
C1B Si1B C31B 103.27(19)
C11B Si1B C31B 102.15(14)
C1B Si1B Si2B 101.63(17)
C11B Si1B Si2B 106.96(11)
C31B Si1B Si2B 127.22(11)
C21B Si2B C8B 109.17(17)
C21B Si2B C41B 116.73(13)
C8B Si2B C41B 99.52(18)
C21B Si2B Si1B 99.49(11)
C8B Si2B Si1B 114.31(14)
C41B Si2B Si1B 118.09(11)
C2B C1B Si1B 117.3(4)
C1B C2B C3B 162.7(5)
C2B C3B C5B 118.4(4)
C2B C3B C4B 123.1(5)
C5B C3B C4B 117.7(4)
O6B C5B C3B 110.8(4)
O6B C5B C8B 107.3(4)
C3B C5B C8B 108.2(4)
C7B O6B C5B 112.7(4)
C81B C8B C5B 111.7(4)
C81B C8B Si2B 112.3(3)
C5B C8B Si2B 116.8(3)
C12B C11B C16B 120.0
C12B C11B Si1B 124.93(17)
C16B C11B Si1B 115.01(17)
C11B C12B C13B 120.0
C11B C12B C17B 125.9(3)
C13B C12B C17B 114.1(3)
C12B C13B C14B 120.0
C15B C14B C13B 120.0
C15B C14B C18B 119.5(3)
C13B C14B C18B 120.5(3)
C16B C15B C14B 120.0
C15B C16B C11B 120.0
C15B C16B C19B 115.2(3)
C11B C16B C19B 124.7(3)
C22B C21B C26B 120.0
C22B C21B Si2B 118.04(16)
C26B C21B Si2B 121.96(16)
C21B C22B C23B 120.0
C21B C22B C27B 127.3(3)
C23B C22B C27B 112.3(3)
C24B C23B C22B 120.0
C25B C24B C23B 120.0
C25B C24B C28B 119.0(3)
C23B C24B C28B 121.0(3)
C26B C25B C24B 120.0
C25B C26B C21B 120.0
C25B C26B C29B 112.5(3)
C21B C26B C29B 127.2(3)
C32B C31B C36B 120.0
C32B C31B Si1B 114.60(18)
C36B C31B Si1B 125.17(18)
C31B C32B C33B 120.0
C31B C32B C37B 125.7(3)
C33B C32B C37B 114.3(3)
C34B C33B C32B 120.0
C33B C34B C35B 120.0
C33B C34B C38B 119.5(3)
C35B C34B C38B 120.5(3)
C36B C35B C34B 120.0
C35B C36B C31B 120.0
C35B C36B C39B 113.8(3)
C31B C36B C39B 126.2(3)
C42B C41B C46B 120.0
C42B C41B Si2B 120.75(17)
C46B C41B Si2B 119.25(17)
C43B C42B C41B 120.0
C43B C42B C47B 113.2(3)
C41B C42B C47B 126.7(3)
C44B C43B C42B 120.0
C43B C44B C45B 120.0
C43B C44B C48B 120.6(4)
C45B C44B C48B 119.4(4)
C44B C45B C46B 120.0
C45B C46B C41B 120.0
C45B C46B C49B 114.2(3)
C41B C46B C49B 125.6(3)
C82B C81B C86B 120.0
C82B C81B C8B 118.5(3)
C86B C81B C8B 121.3(3)
C81B C82B C83B 120.0
C84B C83B C82B 120.0
C83B C84B C85B 120.0
C84B C85B C86B 120.0
C85B C86B C81B 120.0

loop_
_geom_bond_atom_site_label_1
_geom_bond_atom_site_label_2
_geom_bond_distance
Si1A C1A 1.879(5)
Si1A C11A 1.949(3)
Si1A C31A 1.968(2)
Si1A Si2A 2.5428(18)
Si2A C41A 1.972(2)
Si2A C21A 1.979(2)
Si2A C8A 1.997(5)
C1A C2A 1.307(6)
C2A C3A 1.293(6)
C3A C4A 1.510(6)
C3A C5A 1.522(7)
C5A O6A 1.426(5)
C5A C8A 1.538(6)
O6A C7A 1.414(6)
C8A C81A 1.540(5)
C11A C12A 1.3900
C11A C16A 1.3900
C12A C13A 1.3900
C12A C17A 1.499(6)
C13A C14A 1.3900
C14A C15A 1.3900
C14A C18A 1.558(6)
C15A C16A 1.3900
C16A C19A 1.508(5)
C21A C22A 1.3900
C21A C26A 1.3900
C22A C23A 1.3900
C22A C27A 1.502(5)
C23A C24A 1.3900
C24A C25A 1.3900
C24A C28A 1.542(6)
C25A C26A 1.3900
C26A C29A 1.517(4)
C31A C32A 1.3900
C31A C36A 1.3900
C32A C33A 1.3900
C32A C37A 1.517(5)
C33A C34A 1.3900
C34A C35A 1.3900
C34A C38A 1.546(5)
C35A C36A 1.3900
C36A C39A 1.489(6)
C41A C42A 1.3900
C41A C46A 1.3900
C42A C43A 1.3900
C42A C47A 1.518(5)
C43A C44A 1.3900
C44A C45A 1.3900
C44A C48A 1.538(6)
C45A C46A 1.3900
C46A C49A 1.514(5)
C81A C82A 1.3900
C81A C86A 1.3900
C82A C83A 1.3900
C83A C84A 1.3900
C84A C85A 1.3900
C85A C86A 1.3900
Si1B C1B 1.870(5)
Si1B C11B 1.959(2)
Si1B C31B 1.977(2)
Si1B Si2B 2.5427(19)
Si2B C21B 1.983(3)
Si2B C8B 1.985(5)
Si2B C41B 1.992(2)
C1B C2B 1.298(7)
C2B C3B 1.307(7)
C3B C5B 1.507(7)
C3B C4B 1.528(6)
C5B O6B 1.437(6)
C5B C8B 1.548(7)
O6B C7B 1.416(7)
C8B C81B 1.528(5)
C11B C12B 1.3900
C11B C16B 1.3900
C12B C13B 1.3900
C12B C17B 1.507(6)
C13B C14B 1.3900
C14B C15B 1.3900
C14B C18B 1.542(6)
C15B C16B 1.3900
C16B C19B 1.504(5)
C21B C22B 1.3900
C21B C26B 1.3900
C22B C23B 1.3900
C22B C27B 1.517(5)
C23B C24B 1.3900
C24B C25B 1.3900
C24B C28B 1.552(6)
C25B C26B 1.3900
C26B C29B 1.524(5)
C31B C32B 1.3900
C31B C36B 1.3900
C32B C33B 1.3900
C32B C37B 1.518(5)
C33B C34B 1.3900
C34B C35B 1.3900
C34B C38B 1.542(5)
C35B C36B 1.3900
C36B C39B 1.498(5)
C41B C42B 1.3900
C41B C46B 1.3900
C42B C43B 1.3900
C42B C47B 1.530(5)
C43B C44B 1.3900
C44B C45B 1.3900
C44B C48B 1.545(5)
C45B C46B 1.3900
C46B C49B 1.505(5)
C81B C82B 1.3900
C81B C86B 1.3900
C82B C83B 1.3900
C83B C84B 1.3900
C84B C85B 1.3900
C85B C86B 1.3900
